data_1575064
loop_
_publ_author_name
'Iijima, Keisuke'
'Sugamata, Koh'
'Sasamori, Takahiro'

_publ_section_title
;
 Ferrocenyl Substituted Stannanethione and Stannaneselone
;
_journal_issue 13
_journal_name_full Molecules
_journal_page_first 2826
_journal_paper_doi 10.3390/molecules30132826
_journal_volume 30
_journal_year 2025
_chemical_formula_moiety 'C76 H100 Fe2 O S Sn, C6 H14'
_chemical_formula_sum 'C82 H114 Fe2 O S Sn'
_chemical_formula_weight 1378.18
_space_group_crystal_system monoclinic
_space_group_IT_number 13
_space_group_name_Hall '-P 2yc'
_space_group_name_H-M_alt 'P 1 2/c 1'
_atom_sites_solution_hydrogens geom
_audit_creation_method SHELXL-2018/1
_cell_angle_alpha 90
_cell_angle_beta 104.6650(10)
_cell_angle_gamma 90
_cell_formula_units_Z 2
_cell_length_a 11.50710(10)
_cell_length_b 16.2370(2)
_cell_length_c 20.2036(2)
_cell_measurement_reflns_used 94564
_cell_measurement_temperature 103(2)
_cell_measurement_theta_max 33.6220
_cell_measurement_theta_min 1.8590
_cell_volume 3651.88(7)
_computing_cell_refinement 'CrysAlisPro 1.171.43.90 (Rigaku Oxford Diffraction, 2023)'
_computing_data_collection 'APEX2 (Bruker AXS, 2006)'
_computing_data_reduction 'CrysAlisPro 1.171.43.90 (Rigaku Oxford Diffraction, 2023)'
_computing_molecular_graphics 'Yadokari-XG 2011 (Wakita Nemoto et al., 2011)'
_computing_publication_material 'Yadokari-XG 2011 (Wakita Nemoto et al., 2011)'
_computing_structure_refinement 'SHELXL-2018/1 (Sheldrick, 2018)'
_computing_structure_solution 'SHELXT-2018/1 (Sheldrick, 2018)'
_diffrn_ambient_temperature 103(2)
_diffrn_detector_area_resol_mean 8.333
_diffrn_measured_fraction_theta_full 0.999
_diffrn_measured_fraction_theta_max 0.999
_diffrn_measurement_device_type 'Bruker D8 goniometer'
_diffrn_measurement_method 'phi and omega scans'
_diffrn_radiation_monochromator 'multilayered confocal mirror'
_diffrn_radiation_source 'rotating anode X-ray tube'
_diffrn_radiation_type MoK\a
_diffrn_radiation_wavelength 0.71073
_diffrn_reflns_av_R_equivalents 0.0405
_diffrn_reflns_av_unetI/netI 0.0127
_diffrn_reflns_Laue_measured_fraction_full 0.999
_diffrn_reflns_Laue_measured_fraction_max 0.999
_diffrn_reflns_limit_h_max 14
_diffrn_reflns_limit_h_min -14
_diffrn_reflns_limit_k_max 20
_diffrn_reflns_limit_k_min -20
_diffrn_reflns_limit_l_max 25
_diffrn_reflns_limit_l_min -25
_diffrn_reflns_number 114581
_diffrn_reflns_point_group_measured_fraction_full 0.999
_diffrn_reflns_point_group_measured_fraction_max 0.999
_diffrn_reflns_theta_full 25.242
_diffrn_reflns_theta_max 26.999
_diffrn_reflns_theta_min 2.084
_exptl_absorpt_coefficient_mu 0.803
_exptl_absorpt_correction_T_max 0.961
_exptl_absorpt_correction_T_min 0.889
_exptl_absorpt_correction_type multi-scan
_exptl_absorpt_process_details
;
CrysAlisPro 1.171.43.90 (Rigaku Oxford Diffraction, 2023)
Empirical absorption correction using spherical harmonics,
implemented in SCALE3 ABSPACK scaling algorithm.
;
_exptl_crystal_colour orange
_exptl_crystal_density_diffrn 1.253
_exptl_crystal_description prism
_exptl_crystal_F_000 1464
_exptl_crystal_size_max 0.150
_exptl_crystal_size_mid 0.080
_exptl_crystal_size_min 0.050
_refine_diff_density_max 0.594
_refine_diff_density_min -1.471
_refine_diff_density_rms 0.057
_refine_ls_extinction_method none
_refine_ls_goodness_of_fit_ref 1.068
_refine_ls_hydrogen_treatment constr
_refine_ls_matrix_type full
_refine_ls_number_parameters 541
_refine_ls_number_reflns 7974
_refine_ls_number_restraints 216
_refine_ls_restrained_S_all 1.063
_refine_ls_R_factor_all 0.0348
_refine_ls_R_factor_gt 0.0315
_refine_ls_shift/su_max 0.002
_refine_ls_shift/su_mean 0.000
_refine_ls_structure_factor_coef Fsqd
_refine_ls_weighting_details 'w=1/[\s^2^(Fo^2^)+(0.0342P)^2^+3.6466P] where P=(Fo^2^+2Fc^2^)/3'
_refine_ls_weighting_scheme calc
_refine_ls_wR_factor_gt 0.0764
_refine_ls_wR_factor_ref 0.0780
_reflns_Friedel_coverage 0.000
_reflns_number_gt 7387
_reflns_number_total 7974
_reflns_threshold_expression 'I > 2\s(I)'
_cod_data_source_file cifsrev.cif
_cod_data_source_block compound8
_cod_original_sg_symbol_H-M 'P 2/c'
_cod_database_code 1575064
_shelx_shelxl_version_number 2018/1
_shelx_space_group_comment
;
The symmetry employed for this shelxl refinement is uniquely defined
by the following loop, which should always be used as a source of
symmetry information in preference to the above space-group names.
They are only intended as comments.
;
_shelx_estimated_absorpt_t_min 0.889
_shelx_estimated_absorpt_t_max 0.961

loop_
_space_group_symop_operation_xyz
'x, y, z'
'-x, y, -z+1/2'
'-x, -y, -z'
'x, -y, z-1/2'

loop_
_atom_site_label
_atom_site_type_symbol
_atom_site_fract_x
_atom_site_fract_y
_atom_site_fract_z
_atom_site_U_iso_or_equiv
_atom_site_adp_type
_atom_site_occupancy
_atom_site_site_symmetry_order
_atom_site_calc_flag
_atom_site_refinement_flags_posn
_atom_site_refinement_flags_adp
_atom_site_refinement_flags_occupancy
_atom_site_disorder_assembly
_atom_site_disorder_group
Sn1 Sn 0.500000 0.29959(2) 0.250000 0.02658(6) Uani 1 2 d S T P . .
S1 S 0.30747(11) 0.21869(6) 0.24228(5) 0.02202(18) Uani 0.5 1 d . . P A -1
H1 H 0.265911 0.189163 0.178174 0.033 Uiso 0.5 1 calc R U P A -1
O1 O 0.6210(3) 0.22545(18) 0.24925(14) 0.0252(6) Uani 0.5 1 d . . P A -1
H2 H 0.647677 0.205950 0.288690 0.038 Uiso 0.5 1 calc R U P A -1
C1 C 0.51858(16) 0.36264(11) 0.34427(9) 0.0186(3) Uani 1 1 d . . . . .
C2 C 0.47264(16) 0.44318(11) 0.35527(9) 0.0191(3) Uani 1 1 d . . . . .
C3 C 0.52290(15) 0.46518(11) 0.42506(8) 0.0188(3) Uani 1 1 d . . . . .
H3 H 0.508207 0.515123 0.446059 0.023 Uiso 1 1 calc R U . . .
C4 C 0.59811(15) 0.40054(11) 0.45784(9) 0.0192(3) Uani 1 1 d . . . . .
H4 H 0.642629 0.399925 0.504372 0.023 Uiso 1 1 calc R U . . .
C5 C 0.59590(15) 0.33659(11) 0.40941(9) 0.0186(3) Uani 1 1 d . . . . .
Fe1 Fe 0.42678(2) 0.35795(2) 0.41961(2) 0.01767(7) Uani 1 1 d . . . . .
C6 C 0.3055(2) 0.26333(16) 0.40015(13) 0.0409(6) Uani 1 1 d . . . . .
H5 H 0.300699 0.221613 0.366598 0.049 Uiso 1 1 calc R U . . .
C7 C 0.24514(18) 0.34022(17) 0.39000(11) 0.0370(5) Uani 1 1 d . . . . .
H6 H 0.193028 0.359110 0.348485 0.044 Uiso 1 1 calc R U . . .
C8 C 0.27622(17) 0.38374(14) 0.45255(10) 0.0283(4) Uani 1 1 d . . . . .
H7 H 0.248768 0.437094 0.460561 0.034 Uiso 1 1 calc R U . . .
C9 C 0.35549(17) 0.33375(14) 0.50114(10) 0.0277(4) Uani 1 1 d . . . . .
H8 H 0.390363 0.347704 0.547593 0.033 Uiso 1 1 calc R U . . .
C10 C 0.37391(19) 0.25955(13) 0.46875(12) 0.0342(5) Uani 1 1 d . . . . .
H9 H 0.423520 0.215022 0.489446 0.041 Uiso 1 1 calc R U . . .
C11 C 0.38462(16) 0.49625(11) 0.30773(9) 0.0201(3) Uani 1 1 d . . . . .
C12 C 0.29487(17) 0.46407(11) 0.25409(9) 0.0210(4) Uani 1 1 d . . . . .
H10 H 0.293093 0.406542 0.245320 0.025 Uiso 1 1 calc R U . . .
C13 C 0.20767(16) 0.51466(11) 0.21306(9) 0.0205(4) Uani 1 1 d . . . . .
C14 C 0.21232(16) 0.59894(11) 0.22786(9) 0.0229(4) Uani 1 1 d . . . . .
H11 H 0.153813 0.634166 0.200185 0.027 Uiso 1 1 calc R U . . .
C15 C 0.29909(17) 0.63316(11) 0.28139(10) 0.0227(4) Uani 1 1 d . . . . .
C16 C 0.38607(16) 0.58099(11) 0.32017(9) 0.0213(4) Uani 1 1 d . . . . .
H12 H 0.447929 0.603497 0.355961 0.026 Uiso 1 1 calc R U . . .
C17 C 0.11062(16) 0.48082(12) 0.15268(9) 0.0229(4) Uani 1 1 d . . . . .
C18 C 0.0938(2) 0.38772(13) 0.15904(11) 0.0331(5) Uani 1 1 d . . . . .
H13 H 0.031244 0.368198 0.119696 0.050 Uiso 1 1 calc R U . . .
H14 H 0.169489 0.359443 0.160182 0.050 Uiso 1 1 calc R U . . .
H15 H 0.069808 0.376035 0.201303 0.050 Uiso 1 1 calc R U . . .
C19 C -0.01151(17) 0.52223(14) 0.14714(10) 0.0297(4) Uani 1 1 d . . . . .
H16 H -0.071223 0.499151 0.108094 0.045 Uiso 1 1 calc R U . . .
H17 H -0.036915 0.512322 0.189231 0.045 Uiso 1 1 calc R U . . .
H18 H -0.004295 0.581630 0.140562 0.045 Uiso 1 1 calc R U . . .
C20 C 0.15022(18) 0.49835(15) 0.08682(10) 0.0309(4) Uani 1 1 d . . . . .
H19 H 0.089490 0.477241 0.047314 0.046 Uiso 1 1 calc R U . . .
H20 H 0.159204 0.557880 0.081837 0.046 Uiso 1 1 calc R U . . .
H21 H 0.227211 0.471093 0.089339 0.046 Uiso 1 1 calc R U . . .
C21 C 0.29408(19) 0.72474(12) 0.29906(11) 0.0310(4) Uani 1 1 d . . . . .
C22 C 0.1775(3) 0.7365(2) 0.3260(2) 0.0561(11) Uani 0.756(5) 1 d . . P B 1
H22 H 0.183455 0.702120 0.366595 0.084 Uiso 0.756(5) 1 calc R U P B 1
H23 H 0.170117 0.794421 0.337883 0.084 Uiso 0.756(5) 1 calc R U P B 1
H24 H 0.106583 0.720158 0.290165 0.084 Uiso 0.756(5) 1 calc R U P B 1
C23 C 0.2837(6) 0.7777(2) 0.2369(2) 0.0659(15) Uani 0.756(5) 1 d . . P B 1
H25 H 0.217004 0.758062 0.199832 0.099 Uiso 0.756(5) 1 calc R U P B 1
H26 H 0.268852 0.834870 0.247902 0.099 Uiso 0.756(5) 1 calc R U P B 1
H27 H 0.358654 0.774681 0.222301 0.099 Uiso 0.756(5) 1 calc R U P B 1
C24 C 0.3962(3) 0.75300(18) 0.35753(17) 0.0400(9) Uani 0.756(5) 1 d . . P B 1
H28 H 0.400925 0.717487 0.397347 0.060 Uiso 0.756(5) 1 calc R U P B 1
H29 H 0.471889 0.749821 0.343782 0.060 Uiso 0.756(5) 1 calc R U P B 1
H30 H 0.382087 0.810010 0.369383 0.060 Uiso 0.756(5) 1 calc R U P B 1
C25 C 0.66413(16) 0.25839(11) 0.42485(9) 0.0206(4) Uani 1 1 d . . . . .
C26 C 0.61002(17) 0.18260(12) 0.40438(10) 0.0253(4) Uani 1 1 d . . . . .
H31 H 0.527066 0.180732 0.381484 0.030 Uiso 1 1 calc R U . . .
C27 C 0.67537(18) 0.10959(12) 0.41689(11) 0.0286(4) Uani 1 1 d . . . . .
C28 C 0.79696(18) 0.11476(12) 0.45103(11) 0.0289(4) Uani 1 1 d . . . . .
H32 H 0.842925 0.065509 0.459329 0.035 Uiso 1 1 calc R U . . .
C29 C 0.85360(17) 0.18935(12) 0.47344(10) 0.0244(4) Uani 1 1 d . . . . .
C30 C 0.78480(16) 0.26112(11) 0.46008(9) 0.0219(4) Uani 1 1 d . . . . .
H33 H 0.820947 0.312645 0.475282 0.026 Uiso 1 1 calc R U . . .
C31 C 0.6182(2) 0.02575(13) 0.39355(14) 0.0405(6) Uani 1 1 d . . . . .
C32 C 0.4829(2) 0.03290(16) 0.36317(19) 0.0520(9) Uani 0.924(4) 1 d . . P C 1
H34 H 0.467104 0.070662 0.324060 0.078 Uiso 0.924(4) 1 calc R U P C 1
H35 H 0.449751 -0.021496 0.347966 0.078 Uiso 0.924(4) 1 calc R U P C 1
H36 H 0.444852 0.054143 0.397973 0.078 Uiso 0.924(4) 1 calc R U P C 1
C33 C 0.6775(3) -0.00826(17) 0.33914(19) 0.0595(10) Uani 0.924(4) 1 d . . P C 1
H37 H 0.764335 -0.012877 0.358586 0.089 Uiso 0.924(4) 1 calc R U P C 1
H38 H 0.644195 -0.062728 0.324318 0.089 Uiso 0.924(4) 1 calc R U P C 1
H39 H 0.661683 0.029129 0.299791 0.089 Uiso 0.924(4) 1 calc R U P C 1
C34 C 0.6406(3) -0.03350(18) 0.4545(2) 0.0626(11) Uani 0.924(4) 1 d . . P C 1
H40 H 0.727210 -0.038732 0.474578 0.094 Uiso 0.924(4) 1 calc R U P C 1
H41 H 0.601994 -0.012016 0.488974 0.094 Uiso 0.924(4) 1 calc R U P C 1
H42 H 0.606894 -0.087655 0.438968 0.094 Uiso 0.924(4) 1 calc R U P C 1
C35 C 0.98857(18) 0.19051(13) 0.50845(12) 0.0313(5) Uani 1 1 d . . . . .
C36 C 1.03261(19) 0.27587(14) 0.53544(13) 0.0389(5) Uani 1 1 d . . . . .
H43 H 1.015658 0.315431 0.497573 0.058 Uiso 1 1 calc R U . . .
H44 H 0.991081 0.292968 0.569956 0.058 Uiso 1 1 calc R U . . .
H45 H 1.119348 0.273966 0.556108 0.058 Uiso 1 1 calc R U . . .
C37 C 1.0571(2) 0.16488(17) 0.45551(15) 0.0457(6) Uani 1 1 d . . . . .
H46 H 1.039036 0.203703 0.417122 0.069 Uiso 1 1 calc R U . . .
H47 H 1.143579 0.165256 0.476933 0.069 Uiso 1 1 calc R U . . .
H48 H 1.032206 0.109355 0.438735 0.069 Uiso 1 1 calc R U . . .
C38 C 1.0162(2) 0.13030(16) 0.56848(14) 0.0485(6) Uani 1 1 d . . . . .
H49 H 0.988493 0.075103 0.552141 0.073 Uiso 1 1 calc R U . . .
H50 H 1.102962 0.129086 0.588992 0.073 Uiso 1 1 calc R U . . .
H51 H 0.974696 0.148087 0.602840 0.073 Uiso 1 1 calc R U . . .
C39 C 0.703(3) -0.0471(16) 0.4033(18) 0.040(9) Uani 0.076(4) 1 d . . P C 2
H52 H 0.657304 -0.097231 0.386756 0.061 Uiso 0.076(4) 1 calc R U P C 2
H53 H 0.763197 -0.038050 0.377373 0.061 Uiso 0.076(4) 1 calc R U P C 2
H54 H 0.743027 -0.053189 0.451942 0.061 Uiso 0.076(4) 1 calc R U P C 2
C40 C 0.527(2) 0.0121(16) 0.4390(14) 0.030(6) Uani 0.076(4) 1 d . . P C 2
H55 H 0.471549 0.058799 0.433317 0.045 Uiso 0.076(4) 1 calc R U P C 2
H56 H 0.481704 -0.038742 0.424888 0.045 Uiso 0.076(4) 1 calc R U P C 2
H57 H 0.571476 0.007698 0.487173 0.045 Uiso 0.076(4) 1 calc R U P C 2
C41 C 0.535(3) 0.0246(14) 0.3195(13) 0.033(8) Uani 0.076(4) 1 d . . P C 2
H58 H 0.480049 0.071775 0.313260 0.050 Uiso 0.076(4) 1 calc R U P C 2
H59 H 0.583934 0.027842 0.286392 0.050 Uiso 0.076(4) 1 calc R U P C 2
H60 H 0.488190 -0.026592 0.312303 0.050 Uiso 0.076(4) 1 calc R U P C 2
C42 C 0.2889(11) 0.7366(6) 0.3709(5) 0.044(3) Uani 0.244(5) 1 d . . P B 2
H61 H 0.350219 0.702321 0.400983 0.066 Uiso 0.244(5) 1 calc R U P B 2
H62 H 0.303703 0.794617 0.383535 0.066 Uiso 0.244(5) 1 calc R U P B 2
H63 H 0.209262 0.720653 0.375657 0.066 Uiso 0.244(5) 1 calc R U P B 2
C43 C 0.4243(9) 0.7628(6) 0.2960(7) 0.047(3) Uani 0.244(5) 1 d . . P B 2
H64 H 0.434429 0.757087 0.249487 0.070 Uiso 0.244(5) 1 calc R U P B 2
H65 H 0.427856 0.821140 0.308632 0.070 Uiso 0.244(5) 1 calc R U P B 2
H66 H 0.488593 0.732793 0.328024 0.070 Uiso 0.244(5) 1 calc R U P B 2
C44 C 0.2034(13) 0.7746(6) 0.2481(8) 0.061(5) Uani 0.244(5) 1 d . . P B 2
H67 H 0.212201 0.763631 0.201901 0.092 Uiso 0.244(5) 1 calc R U P B 2
H68 H 0.122256 0.759359 0.250627 0.092 Uiso 0.244(5) 1 calc R U P B 2
H69 H 0.216697 0.833324 0.258505 0.092 Uiso 0.244(5) 1 calc R U P B 2
C45 C 0.810(2) 0.0075(17) 0.6333(9) 0.137(4) Uani 0.25 1 d D U P D -1
H70 H 0.733194 -0.019804 0.614491 0.205 Uiso 0.25 1 calc R U P D -1
H71 H 0.805015 0.065215 0.618551 0.205 Uiso 0.25 1 calc R U P D -1
H72 H 0.873264 -0.020338 0.616871 0.205 Uiso 0.25 1 calc R U P D -1
C46 C 0.8407(14) 0.0038(14) 0.7100(9) 0.142(4) Uani 0.25 1 d D U P D -1
H73 H 0.843707 -0.054628 0.724247 0.171 Uiso 0.25 1 calc R U P D -1
H74 H 0.775544 0.030817 0.725926 0.171 Uiso 0.25 1 calc R U P D -1
C47 C 0.9588(17) 0.0444(9) 0.7446(10) 0.152(4) Uani 0.25 1 d D U P D -1
H75 H 0.942619 0.096884 0.765609 0.182 Uiso 0.25 1 calc R U P D -1
H76 H 1.003151 0.057428 0.709830 0.182 Uiso 0.25 1 calc R U P D -1
C48 C 1.0368(16) -0.0108(11) 0.7999(9) 0.146(4) Uani 0.25 1 d D U P D -1
H77 H 0.999270 -0.016178 0.838687 0.175 Uiso 0.25 1 calc R U P D -1
H78 H 1.117016 0.014581 0.817220 0.175 Uiso 0.25 1 calc R U P D -1
C49 C 1.0504(18) -0.0963(11) 0.7703(14) 0.151(4) Uani 0.25 1 d D U P D -1
H79 H 1.072753 -0.089664 0.726405 0.182 Uiso 0.25 1 calc R U P D -1
H80 H 1.116620 -0.126057 0.802219 0.182 Uiso 0.25 1 calc R U P D -1
C50 C 0.937(2) -0.1478(14) 0.7583(17) 0.158(4) Uani 0.25 1 d D U P D -1
H81 H 0.950443 -0.201485 0.739490 0.237 Uiso 0.25 1 calc R U P D -1
H82 H 0.915001 -0.155742 0.801770 0.237 Uiso 0.25 1 calc R U P D -1
H83 H 0.871113 -0.119333 0.725920 0.237 Uiso 0.25 1 calc R U P D -1
C51 C 0.827(2) 0.0105(16) 0.6667(11) 0.133(4) Uani 0.25 1 d D U P E -2
H84 H 0.780420 -0.008535 0.621921 0.200 Uiso 0.25 1 calc R U P E -2
H85 H 0.776255 0.043467 0.688569 0.200 Uiso 0.25 1 calc R U P E -2
H86 H 0.894805 0.044227 0.660863 0.200 Uiso 0.25 1 calc R U P E -2
C52 C 0.8756(18) -0.0634(12) 0.7115(13) 0.150(4) Uani 0.25 1 d D U P E -2
H87 H 0.807251 -0.097889 0.716376 0.179 Uiso 0.25 1 calc R U P E -2
H88 H 0.925772 -0.097130 0.688677 0.179 Uiso 0.25 1 calc R U P E -2
C53 C 0.9495(17) -0.0392(16) 0.7818(10) 0.148(4) Uani 0.25 1 d D U P E -2
H89 H 0.926555 0.017548 0.791328 0.177 Uiso 0.25 1 calc R U P E -2
H90 H 0.927391 -0.075920 0.815739 0.177 Uiso 0.25 1 calc R U P E -2
C54 C 1.0838(17) -0.0419(13) 0.7930(13) 0.153(4) Uani 0.25 1 d D U P E -2
H91 H 1.121431 -0.049101 0.842469 0.184 Uiso 0.25 1 calc R U P E -2
H92 H 1.111630 0.011450 0.778832 0.184 Uiso 0.25 1 calc R U P E -2
C55 C 1.125(2) -0.1110(11) 0.7536(15) 0.146(4) Uani 0.25 1 d D U P E -2
H93 H 1.212571 -0.120115 0.772662 0.176 Uiso 0.25 1 calc R U P E -2
H94 H 1.112776 -0.094285 0.705149 0.176 Uiso 0.25 1 calc R U P E -2
C56 C 1.057(2) -0.1926(11) 0.7570(17) 0.143(5) Uani 0.25 1 d D U P E -2
H95 H 1.086828 -0.235298 0.730998 0.215 Uiso 0.25 1 calc R U P E -2
H96 H 1.070945 -0.210026 0.804768 0.215 Uiso 0.25 1 calc R U P E -2
H97 H 0.971168 -0.184201 0.737268 0.215 Uiso 0.25 1 calc R U P E -2

loop_
_atom_site_aniso_label
_atom_site_aniso_U_11
_atom_site_aniso_U_22
_atom_site_aniso_U_33
_atom_site_aniso_U_23
_atom_site_aniso_U_13
_atom_site_aniso_U_12
Sn1 0.05145(13) 0.01365(9) 0.02055(10) 0.000 0.02006(8) 0.000
S1 0.0236(5) 0.0218(4) 0.0213(5) -0.0007(3) 0.0068(4) -0.0063(4)
O1 0.0229(16) 0.0304(15) 0.0236(14) 0.0033(11) 0.0083(12) 0.0102(13)
C1 0.0215(8) 0.0184(8) 0.0173(8) 0.0025(6) 0.0074(7) 0.0035(6)
C2 0.0227(9) 0.0195(8) 0.0156(8) 0.0018(6) 0.0056(7) 0.0040(7)
C3 0.0188(8) 0.0223(9) 0.0156(8) 0.0005(6) 0.0047(6) 0.0032(7)
C4 0.0161(8) 0.0247(9) 0.0172(8) 0.0035(7) 0.0048(6) 0.0023(7)
C5 0.0153(8) 0.0209(8) 0.0212(8) 0.0053(7) 0.0076(7) 0.0033(6)
Fe1 0.01458(12) 0.02413(14) 0.01447(12) 0.00212(9) 0.00400(9) 0.00393(9)
C6 0.0249(11) 0.0517(14) 0.0505(14) -0.0238(11) 0.0177(10) -0.0161(10)
C7 0.0151(9) 0.0699(16) 0.0252(10) -0.0033(10) 0.0039(8) 0.0019(10)
C8 0.0202(9) 0.0398(11) 0.0280(10) 0.0019(8) 0.0121(8) 0.0056(8)
C9 0.0213(9) 0.0422(11) 0.0215(9) 0.0051(8) 0.0088(7) -0.0023(8)
C10 0.0260(10) 0.0299(11) 0.0509(13) 0.0093(9) 0.0177(9) -0.0024(8)
C11 0.0241(9) 0.0209(8) 0.0150(8) 0.0022(6) 0.0045(7) 0.0052(7)
C12 0.0283(9) 0.0185(8) 0.0157(8) 0.0005(6) 0.0048(7) 0.0031(7)
C13 0.0208(9) 0.0250(9) 0.0156(8) 0.0020(7) 0.0044(7) 0.0006(7)
C14 0.0206(9) 0.0225(9) 0.0238(9) 0.0059(7) 0.0022(7) 0.0050(7)
C15 0.0241(9) 0.0188(9) 0.0245(9) 0.0030(7) 0.0047(7) 0.0028(7)
C16 0.0218(9) 0.0213(9) 0.0184(8) 0.0005(7) 0.0009(7) 0.0016(7)
C17 0.0207(9) 0.0295(10) 0.0172(8) -0.0007(7) 0.0021(7) 0.0009(7)
C18 0.0336(11) 0.0308(11) 0.0310(11) -0.0051(8) 0.0008(9) -0.0044(9)
C19 0.0210(9) 0.0388(11) 0.0272(10) -0.0042(8) 0.0022(8) -0.0001(8)
C20 0.0263(10) 0.0476(12) 0.0184(9) -0.0004(8) 0.0047(7) 0.0019(9)
C21 0.0317(11) 0.0184(9) 0.0367(11) 0.0021(8) -0.0026(9) 0.0042(8)
C22 0.044(2) 0.0359(18) 0.088(3) -0.0211(18) 0.0152(19) 0.0069(15)
C23 0.107(4) 0.0252(17) 0.049(2) 0.0135(15) -0.012(3) -0.007(2)
C24 0.0413(18) 0.0208(13) 0.0496(19) -0.0026(12) -0.0039(14) 0.0005(12)
C25 0.0187(8) 0.0208(9) 0.0241(9) 0.0069(7) 0.0090(7) 0.0046(7)
C26 0.0171(8) 0.0236(9) 0.0343(10) 0.0097(8) 0.0047(7) 0.0006(7)
C27 0.0229(9) 0.0201(9) 0.0399(11) 0.0079(8) 0.0024(8) 0.0003(7)
C28 0.0228(9) 0.0203(9) 0.0414(11) 0.0066(8) 0.0042(8) 0.0069(7)
C29 0.0186(9) 0.0231(9) 0.0307(10) 0.0036(7) 0.0047(7) 0.0049(7)
C30 0.0203(9) 0.0200(9) 0.0255(9) 0.0033(7) 0.0062(7) 0.0022(7)
C31 0.0331(12) 0.0190(10) 0.0598(15) 0.0103(10) -0.0059(10) -0.0005(8)
C32 0.0373(15) 0.0279(13) 0.078(2) 0.0136(13) -0.0102(14) -0.0103(11)
C33 0.0584(19) 0.0263(13) 0.081(2) -0.0116(14) -0.0052(17) 0.0029(12)
C34 0.0451(17) 0.0322(14) 0.095(3) 0.0337(16) -0.0109(16) -0.0074(12)
C35 0.0196(9) 0.0264(10) 0.0429(12) 0.0022(9) -0.0012(8) 0.0063(8)
C36 0.0233(10) 0.0331(11) 0.0520(14) -0.0018(10) -0.0062(9) 0.0023(9)
C37 0.0239(11) 0.0476(14) 0.0663(17) -0.0076(12) 0.0126(11) 0.0050(10)
C38 0.0405(14) 0.0391(13) 0.0534(15) 0.0118(11) -0.0109(11) 0.0051(11)
C39 0.024(14) 0.019(13) 0.07(2) -0.019(13) -0.012(13) 0.001(10)
C40 0.026(13) 0.025(13) 0.035(14) 0.007(11) 0.001(11) 0.007(10)
C41 0.056(19) 0.010(11) 0.018(12) 0.003(9) -0.020(12) -0.009(11)
C42 0.069(8) 0.022(4) 0.048(6) -0.002(4) 0.027(5) 0.011(4)
C43 0.035(5) 0.023(4) 0.080(8) -0.009(5) 0.010(5) -0.010(4)
C44 0.059(8) 0.013(4) 0.083(10) -0.005(5) -0.034(7) 0.009(5)
C45 0.156(9) 0.107(7) 0.201(11) -0.004(9) 0.143(10) 0.013(6)
C46 0.164(8) 0.112(7) 0.202(10) -0.001(8) 0.140(9) 0.019(6)
C47 0.177(9) 0.118(7) 0.206(9) 0.001(7) 0.133(9) 0.023(6)
C48 0.178(9) 0.116(7) 0.194(9) 0.001(7) 0.143(9) 0.035(6)
C49 0.183(9) 0.113(7) 0.201(9) 0.003(7) 0.129(9) 0.023(6)
C50 0.187(9) 0.124(8) 0.203(9) 0.005(7) 0.123(9) 0.022(6)
C51 0.159(8) 0.105(7) 0.193(10) 0.004(8) 0.147(9) 0.009(6)
C52 0.173(8) 0.119(7) 0.204(9) 0.000(7) 0.135(9) 0.021(6)
C53 0.175(9) 0.118(7) 0.198(9) -0.002(7) 0.136(9) 0.028(6)
C54 0.184(9) 0.118(8) 0.202(9) 0.001(7) 0.132(9) 0.031(6)
C55 0.179(9) 0.108(8) 0.198(9) 0.006(7) 0.132(9) 0.025(7)
C56 0.185(10) 0.095(8) 0.190(10) 0.016(8) 0.123(9) 0.017(7)

loop_
_atom_type_symbol
_atom_type_description
_atom_type_scat_dispersion_real
_atom_type_scat_dispersion_imag
_atom_type_scat_source
C C 0.0033 0.0016 'International Tables Vol C Tables 4.2.6.8 and 6.1.1.4'
H H 0.0000 0.0000 'International Tables Vol C Tables 4.2.6.8 and 6.1.1.4'
O O 0.0106 0.0060 'International Tables Vol C Tables 4.2.6.8 and 6.1.1.4'
S S 0.1246 0.1234 'International Tables Vol C Tables 4.2.6.8 and 6.1.1.4'
Fe Fe 0.3463 0.8444 'International Tables Vol C Tables 4.2.6.8 and 6.1.1.4'
Sn Sn -0.6537 1.4246 'International Tables Vol C Tables 4.2.6.8 and 6.1.1.4'

loop_
_geom_angle_atom_site_label_1
_geom_angle_atom_site_label_2
_geom_angle_atom_site_label_3
_geom_angle
_geom_angle_site_symmetry_1
_geom_angle_site_symmetry_3
_geom_angle_publ_flag
O1 Sn1 C1 114.65(10) . . ?
O1 Sn1 C1 102.23(10) . 2_655 ?
C1 Sn1 C1 122.40(9) . 2_655 ?
O1 Sn1 S1 108.06(11) . . ?
C1 Sn1 S1 101.07(5) . . ?
C1 Sn1 S1 107.77(5) 2_655 . ?
Sn1 S1 H1 109.5 . . ?
Sn1 O1 H2 109.5 . . ?
C2 C1 C5 106.71(15) . . ?
C2 C1 Fe1 69.21(10) . . ?
C5 C1 Fe1 68.36(9) . . ?
C2 C1 Sn1 127.92(12) . . ?
C5 C1 Sn1 124.85(12) . . ?
Fe1 C1 Sn1 133.61(9) . . ?
C3 C2 C1 107.76(15) . . ?
C3 C2 C11 122.28(15) . . ?
C1 C2 C11 129.88(16) . . ?
C3 C2 Fe1 69.43(10) . . ?
C1 C2 Fe1 69.61(10) . . ?
C11 C2 Fe1 123.91(13) . . ?
C4 C3 C2 108.90(15) . . ?
C4 C3 Fe1 69.68(10) . . ?
C2 C3 Fe1 69.90(10) . . ?
C4 C3 H3 125.6 . . ?
C2 C3 H3 125.6 . . ?
Fe1 C3 H3 126.4 . . ?
C3 C4 C5 108.51(15) . . ?
C3 C4 Fe1 69.95(10) . . ?
C5 C4 Fe1 69.27(10) . . ?
C3 C4 H4 125.7 . . ?
C5 C4 H4 125.7 . . ?
Fe1 C4 H4 126.6 . . ?
C4 C5 C1 108.11(15) . . ?
C4 C5 C25 124.31(16) . . ?
C1 C5 C25 127.58(16) . . ?
C4 C5 Fe1 69.97(10) . . ?
C1 C5 Fe1 70.15(10) . . ?
C25 C5 Fe1 126.33(12) . . ?
C5 Fe1 C7 151.46(8) . . ?
C5 Fe1 C6 118.37(9) . . ?
C7 Fe1 C6 40.58(10) . . ?
C5 Fe1 C4 40.76(7) . . ?
C7 Fe1 C4 166.90(9) . . ?
C6 Fe1 C4 150.60(9) . . ?
C5 Fe1 C8 167.07(8) . . ?
C7 Fe1 C8 40.37(8) . . ?
C6 Fe1 C8 67.93(9) . . ?
C4 Fe1 C8 128.38(8) . . ?
C5 Fe1 C3 68.54(7) . . ?
C7 Fe1 C3 129.28(9) . . ?
C6 Fe1 C3 168.64(9) . . ?
C4 Fe1 C3 40.37(7) . . ?
C8 Fe1 C3 107.33(8) . . ?
C5 Fe1 C10 108.90(8) . . ?
C7 Fe1 C10 68.01(10) . . ?
C6 Fe1 C10 40.28(10) . . ?
C4 Fe1 C10 117.10(8) . . ?
C8 Fe1 C10 67.90(9) . . ?
C3 Fe1 C10 148.95(8) . . ?
C5 Fe1 C9 129.32(7) . . ?
C7 Fe1 C9 67.76(8) . . ?
C6 Fe1 C9 67.62(9) . . ?
C4 Fe1 C9 107.69(7) . . ?
C8 Fe1 C9 40.31(8) . . ?
C3 Fe1 C9 116.02(8) . . ?
C10 Fe1 C9 40.22(9) . . ?
C5 Fe1 C2 69.28(7) . . ?
C7 Fe1 C2 108.47(9) . . ?
C6 Fe1 C2 130.96(9) . . ?
C4 Fe1 C2 68.56(7) . . ?
C8 Fe1 C2 116.16(8) . . ?
C3 Fe1 C2 40.67(7) . . ?
C10 Fe1 C2 169.77(8) . . ?
C9 Fe1 C2 148.58(8) . . ?
C5 Fe1 C1 41.49(7) . . ?
C7 Fe1 C1 117.78(8) . . ?
C6 Fe1 C1 109.75(8) . . ?
C4 Fe1 C1 69.00(7) . . ?
C8 Fe1 C1 149.87(8) . . ?
C3 Fe1 C1 68.79(7) . . ?
C10 Fe1 C1 130.96(8) . . ?
C9 Fe1 C1 168.96(8) . . ?
C2 Fe1 C1 41.18(7) . . ?
C10 C6 C7 108.1(2) . . ?
C10 C6 Fe1 70.13(12) . . ?
C7 C6 Fe1 69.63(13) . . ?
C10 C6 H5 125.9 . . ?
C7 C6 H5 125.9 . . ?
Fe1 C6 H5 125.9 . . ?
C8 C7 C6 107.89(19) . . ?
C8 C7 Fe1 70.06(11) . . ?
C6 C7 Fe1 69.79(12) . . ?
C8 C7 H6 126.1 . . ?
C6 C7 H6 126.1 . . ?
Fe1 C7 H6 125.7 . . ?
C7 C8 C9 107.85(19) . . ?
C7 C8 Fe1 69.57(11) . . ?
C9 C8 Fe1 70.04(11) . . ?
C7 C8 H7 126.1 . . ?
C9 C8 H7 126.1 . . ?
Fe1 C8 H7 125.9 . . ?
C10 C9 C8 108.29(19) . . ?
C10 C9 Fe1 69.80(12) . . ?
C8 C9 Fe1 69.65(11) . . ?
C10 C9 H8 125.9 . . ?
C8 C9 H8 125.9 . . ?
Fe1 C9 H8 126.3 . . ?
C6 C10 C9 107.8(2) . . ?
C6 C10 Fe1 69.59(13) . . ?
C9 C10 Fe1 69.98(11) . . ?
C6 C10 H9 126.1 . . ?
C9 C10 H9 126.1 . . ?
Fe1 C10 H9 125.9 . . ?
C12 C11 C16 118.74(16) . . ?
C12 C11 C2 122.38(16) . . ?
C16 C11 C2 118.71(16) . . ?
C11 C12 C13 121.36(17) . . ?
C11 C12 H10 119.3 . . ?
C13 C12 H10 119.3 . . ?
C12 C13 C14 117.77(16) . . ?
C12 C13 C17 122.10(16) . . ?
C14 C13 C17 120.12(16) . . ?
C15 C14 C13 122.61(17) . . ?
C15 C14 H11 118.7 . . ?
C13 C14 H11 118.7 . . ?
C14 C15 C16 117.89(17) . . ?
C14 C15 C21 120.48(17) . . ?
C16 C15 C21 121.55(17) . . ?
C15 C16 C11 121.58(17) . . ?
C15 C16 H12 119.2 . . ?
C11 C16 H12 119.2 . . ?
C13 C17 C18 111.65(15) . . ?
C13 C17 C19 111.71(15) . . ?
C18 C17 C19 107.75(17) . . ?
C13 C17 C20 107.85(15) . . ?
C18 C17 C20 109.05(17) . . ?
C19 C17 C20 108.78(16) . . ?
C17 C18 H13 109.5 . . ?
C17 C18 H14 109.5 . . ?
H13 C18 H14 109.5 . . ?
C17 C18 H15 109.5 . . ?
H13 C18 H15 109.5 . . ?
H14 C18 H15 109.5 . . ?
C17 C19 H16 109.5 . . ?
C17 C19 H17 109.5 . . ?
H16 C19 H17 109.5 . . ?
C17 C19 H18 109.5 . . ?
H16 C19 H18 109.5 . . ?
H17 C19 H18 109.5 . . ?
C17 C20 H19 109.5 . . ?
C17 C20 H20 109.5 . . ?
H19 C20 H20 109.5 . . ?
C17 C20 H21 109.5 . . ?
H19 C20 H21 109.5 . . ?
H20 C20 H21 109.5 . . ?
C42 C21 C44 114.1(8) . . ?
C23 C21 C24 111.2(3) . . ?
C42 C21 C15 111.6(4) . . ?
C23 C21 C15 111.1(2) . . ?
C44 C21 C15 115.0(5) . . ?
C24 C21 C15 114.12(18) . . ?
C23 C21 C22 108.9(3) . . ?
C24 C21 C22 104.7(2) . . ?
C15 C21 C22 106.4(2) . . ?
C42 C21 C43 104.6(7) . . ?
C44 C21 C43 104.7(8) . . ?
C15 C21 C43 105.6(4) . . ?
C21 C22 H22 109.5 . . ?
C21 C22 H23 109.5 . . ?
H22 C22 H23 109.5 . . ?
C21 C22 H24 109.5 . . ?
H22 C22 H24 109.5 . . ?
H23 C22 H24 109.5 . . ?
C21 C23 H25 109.5 . . ?
C21 C23 H26 109.5 . . ?
H25 C23 H26 109.5 . . ?
C21 C23 H27 109.5 . . ?
H25 C23 H27 109.5 . . ?
H26 C23 H27 109.5 . . ?
C21 C24 H28 109.5 . . ?
C21 C24 H29 109.5 . . ?
H28 C24 H29 109.5 . . ?
C21 C24 H30 109.5 . . ?
H28 C24 H30 109.5 . . ?
H29 C24 H30 109.5 . . ?
C30 C25 C26 119.54(16) . . ?
C30 C25 C5 119.12(17) . . ?
C26 C25 C5 121.35(16) . . ?
C27 C26 C25 121.17(17) . . ?
C27 C26 H31 119.4 . . ?
C25 C26 H31 119.4 . . ?
C26 C27 C28 117.77(18) . . ?
C26 C27 C31 122.01(17) . . ?
C28 C27 C31 120.21(18) . . ?
C29 C28 C27 122.65(18) . . ?
C29 C28 H32 118.7 . . ?
C27 C28 H32 118.7 . . ?
C28 C29 C30 117.79(17) . . ?
C28 C29 C35 119.68(17) . . ?
C30 C29 C35 122.47(17) . . ?
C25 C30 C29 121.05(17) . . ?
C25 C30 H33 119.5 . . ?
C29 C30 H33 119.5 . . ?
C32 C31 C34 108.5(2) . . ?
C39 C31 C27 116.2(10) . . ?
C32 C31 C27 111.75(19) . . ?
C34 C31 C27 109.8(2) . . ?
C32 C31 C33 109.4(3) . . ?
C34 C31 C33 109.6(2) . . ?
C27 C31 C33 107.8(2) . . ?
C39 C31 C41 109.5(17) . . ?
C27 C31 C41 114.7(9) . . ?
C39 C31 C40 108.4(18) . . ?
C27 C31 C40 104.0(10) . . ?
C41 C31 C40 102.7(17) . . ?
C31 C32 H34 109.5 . . ?
C31 C32 H35 109.5 . . ?
H34 C32 H35 109.5 . . ?
C31 C32 H36 109.5 . . ?
H34 C32 H36 109.5 . . ?
H35 C32 H36 109.5 . . ?
C31 C33 H37 109.5 . . ?
C31 C33 H38 109.5 . . ?
H37 C33 H38 109.5 . . ?
C31 C33 H39 109.5 . . ?
H37 C33 H39 109.5 . . ?
H38 C33 H39 109.5 . . ?
C31 C34 H40 109.5 . . ?
C31 C34 H41 109.5 . . ?
H40 C34 H41 109.5 . . ?
C31 C34 H42 109.5 . . ?
H40 C34 H42 109.5 . . ?
H41 C34 H42 109.5 . . ?
C38 C35 C36 108.3(2) . . ?
C38 C35 C29 109.92(18) . . ?
C36 C35 C29 112.39(16) . . ?
C38 C35 C37 109.8(2) . . ?
C36 C35 C37 108.1(2) . . ?
C29 C35 C37 108.24(18) . . ?
C35 C36 H43 109.5 . . ?
C35 C36 H44 109.5 . . ?
H43 C36 H44 109.5 . . ?
C35 C36 H45 109.5 . . ?
H43 C36 H45 109.5 . . ?
H44 C36 H45 109.5 . . ?
C35 C37 H46 109.5 . . ?
C35 C37 H47 109.5 . . ?
H46 C37 H47 109.5 . . ?
C35 C37 H48 109.5 . . ?
H46 C37 H48 109.5 . . ?
H47 C37 H48 109.5 . . ?
C35 C38 H49 109.5 . . ?
C35 C38 H50 109.5 . . ?
H49 C38 H50 109.5 . . ?
C35 C38 H51 109.5 . . ?
H49 C38 H51 109.5 . . ?
H50 C38 H51 109.5 . . ?
C31 C39 H52 109.5 . . ?
C31 C39 H53 109.5 . . ?
H52 C39 H53 109.5 . . ?
C31 C39 H54 109.5 . . ?
H52 C39 H54 109.5 . . ?
H53 C39 H54 109.5 . . ?
C31 C40 H55 109.5 . . ?
C31 C40 H56 109.5 . . ?
H55 C40 H56 109.5 . . ?
C31 C40 H57 109.5 . . ?
H55 C40 H57 109.5 . . ?
H56 C40 H57 109.5 . . ?
C31 C41 H58 109.5 . . ?
C31 C41 H59 109.5 . . ?
H58 C41 H59 109.5 . . ?
C31 C41 H60 109.5 . . ?
H58 C41 H60 109.5 . . ?
H59 C41 H60 109.5 . . ?
C21 C42 H61 109.5 . . ?
C21 C42 H62 109.5 . . ?
H61 C42 H62 109.5 . . ?
C21 C42 H63 109.5 . . ?
H61 C42 H63 109.5 . . ?
H62 C42 H63 109.5 . . ?
C21 C43 H64 109.5 . . ?
C21 C43 H65 109.5 . . ?
H64 C43 H65 109.5 . . ?
C21 C43 H66 109.5 . . ?
H64 C43 H66 109.5 . . ?
H65 C43 H66 109.5 . . ?
C21 C44 H67 109.5 . . ?
C21 C44 H68 109.5 . . ?
H67 C44 H68 109.5 . . ?
C21 C44 H69 109.5 . . ?
H67 C44 H69 109.5 . . ?
H68 C44 H69 109.5 . . ?
C46 C45 H70 109.5 . . ?
C46 C45 H71 109.5 . . ?
H70 C45 H71 109.5 . . ?
C46 C45 H72 109.5 . . ?
H70 C45 H72 109.5 . . ?
H71 C45 H72 109.5 . . ?
C45 C46 C47 114.0(10) . . ?
C45 C46 H73 108.8 . . ?
C47 C46 H73 108.8 . . ?
C45 C46 H74 108.8 . . ?
C47 C46 H74 108.8 . . ?
H73 C46 H74 107.7 . . ?
C46 C47 C48 112.0(9) . . ?
C46 C47 H75 109.2 . . ?
C48 C47 H75 109.2 . . ?
C46 C47 H76 109.2 . . ?
C48 C47 H76 109.2 . . ?
H75 C47 H76 107.9 . . ?
C47 C48 C49 110.1(9) . . ?
C47 C48 H77 109.6 . . ?
C49 C48 H77 109.6 . . ?
C47 C48 H78 109.6 . . ?
C49 C48 H78 109.6 . . ?
H77 C48 H78 108.2 . . ?
C50 C49 C48 113.0(9) . . ?
C50 C49 H79 109.0 . . ?
C48 C49 H79 109.0 . . ?
C50 C49 H80 109.0 . . ?
C48 C49 H80 109.0 . . ?
H79 C49 H80 107.8 . . ?
C49 C50 H81 109.5 . . ?
C49 C50 H82 109.5 . . ?
H81 C50 H82 109.5 . . ?
C49 C50 H83 109.5 . . ?
H81 C50 H83 109.5 . . ?
H82 C50 H83 109.5 . . ?
C52 C51 H84 109.5 . . ?
C52 C51 H85 109.5 . . ?
H84 C51 H85 109.5 . . ?
C52 C51 H86 109.5 . . ?
H84 C51 H86 109.5 . . ?
H85 C51 H86 109.5 . . ?
C53 C52 C51 112.7(10) . . ?
C53 C52 H87 109.0 . . ?
C51 C52 H87 109.0 . . ?
C53 C52 H88 109.0 . . ?
C51 C52 H88 109.0 . . ?
H87 C52 H88 107.8 . . ?
C54 C53 C52 116.5(9) . . ?
C54 C53 H89 108.2 . . ?
C52 C53 H89 108.2 . . ?
C54 C53 H90 108.2 . . ?
C52 C53 H90 108.2 . . ?
H89 C53 H90 107.3 . . ?
C53 C54 C55 112.9(8) . . ?
C53 C54 H91 109.0 . . ?
C55 C54 H91 109.0 . . ?
C53 C54 H92 109.0 . . ?
C55 C54 H92 109.0 . . ?
H91 C54 H92 107.8 . . ?
C54 C55 C56 112.2(9) . . ?
C54 C55 H93 109.2 . . ?
C56 C55 H93 109.2 . . ?
C54 C55 H94 109.2 . . ?
C56 C55 H94 109.2 . . ?
H93 C55 H94 107.9 . . ?
C55 C56 H95 109.5 . . ?
C55 C56 H96 109.5 . . ?
H95 C56 H96 109.5 . . ?
C55 C56 H97 109.5 . . ?
H95 C56 H97 109.5 . . ?
H96 C56 H97 109.5 . . ?

loop_
_geom_bond_atom_site_label_1
_geom_bond_atom_site_label_2
_geom_bond_distance
_geom_bond_site_symmetry_2
_geom_bond_publ_flag
Sn1 O1 1.844(3) . ?
Sn1 C1 2.1249(17) . ?
Sn1 C1 2.1250(17) 2_655 ?
Sn1 S1 2.5462(12) . ?
S1 H1 1.3500 . ?
O1 H2 0.8400 . ?
C1 C2 1.449(2) . ?
C1 C5 1.452(2) . ?
C1 Fe1 2.0622(17) . ?
C2 C3 1.427(2) . ?
C2 C11 1.483(2) . ?
C2 Fe1 2.0569(17) . ?
C3 C4 1.414(2) . ?
C3 Fe1 2.0506(18) . ?
C3 H3 0.9500 . ?
C4 C5 1.423(2) . ?
C4 Fe1 2.0471(18) . ?
C4 H4 0.9500 . ?
C5 C25 1.484(2) . ?
C5 Fe1 2.0379(17) . ?
Fe1 C7 2.044(2) . ?
Fe1 C6 2.046(2) . ?
Fe1 C8 2.0502(19) . ?
Fe1 C10 2.053(2) . ?
Fe1 C9 2.0553(19) . ?
C6 C10 1.411(3) . ?
C6 C7 1.418(4) . ?
C6 H5 0.9500 . ?
C7 C8 1.413(3) . ?
C7 H6 0.9500 . ?
C8 C9 1.415(3) . ?
C8 H7 0.9500 . ?
C9 C10 1.413(3) . ?
C9 H8 0.9500 . ?
C10 H9 0.9500 . ?
C11 C12 1.395(2) . ?
C11 C16 1.398(3) . ?
C12 C13 1.396(2) . ?
C12 H10 0.9500 . ?
C13 C14 1.399(3) . ?
C13 C17 1.532(2) . ?
C14 C15 1.389(3) . ?
C14 H11 0.9500 . ?
C15 C16 1.391(2) . ?
C15 C21 1.534(3) . ?
C16 H12 0.9500 . ?
C17 C18 1.533(3) . ?
C17 C19 1.536(3) . ?
C17 C20 1.538(3) . ?
C18 H13 0.9800 . ?
C18 H14 0.9800 . ?
C18 H15 0.9800 . ?
C19 H16 0.9800 . ?
C19 H17 0.9800 . ?
C19 H18 0.9800 . ?
C20 H19 0.9800 . ?
C20 H20 0.9800 . ?
C20 H21 0.9800 . ?
C21 C42 1.480(10) . ?
C21 C23 1.502(4) . ?
C21 C44 1.503(11) . ?
C21 C24 1.511(4) . ?
C21 C22 1.582(4) . ?
C21 C43 1.636(10) . ?
C22 H22 0.9800 . ?
C22 H23 0.9800 . ?
C22 H24 0.9800 . ?
C23 H25 0.9800 . ?
C23 H26 0.9800 . ?
C23 H27 0.9800 . ?
C24 H28 0.9800 . ?
C24 H29 0.9800 . ?
C24 H30 0.9800 . ?
C25 C30 1.391(3) . ?
C25 C26 1.394(3) . ?
C26 C27 1.392(3) . ?
C26 H31 0.9500 . ?
C27 C28 1.397(3) . ?
C27 C31 1.533(3) . ?
C28 C29 1.395(3) . ?
C28 H32 0.9500 . ?
C29 C30 1.396(2) . ?
C29 C35 1.535(3) . ?
C30 H33 0.9500 . ?
C31 C39 1.51(3) . ?
C31 C32 1.527(3) . ?
C31 C34 1.532(4) . ?
C31 C33 1.535(4) . ?
C31 C41 1.56(2) . ?
C31 C40 1.57(3) . ?
C32 H34 0.9800 . ?
C32 H35 0.9800 . ?
C32 H36 0.9800 . ?
C33 H37 0.9800 . ?
C33 H38 0.9800 . ?
C33 H39 0.9800 . ?
C34 H40 0.9800 . ?
C34 H41 0.9800 . ?
C34 H42 0.9800 . ?
C35 C38 1.527(3) . ?
C35 C36 1.528(3) . ?
C35 C37 1.538(3) . ?
C36 H43 0.9800 . ?
C36 H44 0.9800 . ?
C36 H45 0.9800 . ?
C37 H46 0.9800 . ?
C37 H47 0.9800 . ?
C37 H48 0.9800 . ?
C38 H49 0.9800 . ?
C38 H50 0.9800 . ?
C38 H51 0.9800 . ?
C39 H52 0.9800 . ?
C39 H53 0.9800 . ?
C39 H54 0.9800 . ?
C40 H55 0.9800 . ?
C40 H56 0.9800 . ?
C40 H57 0.9800 . ?
C41 H58 0.9800 . ?
C41 H59 0.9800 . ?
C41 H60 0.9800 . ?
C42 H61 0.9800 . ?
C42 H62 0.9800 . ?
C42 H63 0.9800 . ?
C43 H64 0.9800 . ?
C43 H65 0.9800 . ?
C43 H66 0.9800 . ?
C44 H67 0.9800 . ?
C44 H68 0.9800 . ?
C44 H69 0.9800 . ?
C45 C46 1.500(10) . ?
C45 H70 0.9800 . ?
C45 H71 0.9800 . ?
C45 H72 0.9800 . ?
C46 C47 1.513(10) . ?
C46 H73 0.9900 . ?
C46 H74 0.9900 . ?
C47 C48 1.533(9) . ?
C47 H75 0.9900 . ?
C47 H76 0.9900 . ?
C48 C49 1.535(9) . ?
C48 H77 0.9900 . ?
C48 H78 0.9900 . ?
C49 C50 1.520(10) . ?
C49 H79 0.9900 . ?
C49 H80 0.9900 . ?
C50 H81 0.9800 . ?
C50 H82 0.9800 . ?
C50 H83 0.9800 . ?
C51 C52 1.521(10) . ?
C51 H84 0.9800 . ?
C51 H85 0.9800 . ?
C51 H86 0.9800 . ?
C52 C53 1.511(10) . ?
C52 H87 0.9900 . ?
C52 H88 0.9900 . ?
C53 C54 1.505(9) . ?
C53 H89 0.9900 . ?
C53 H90 0.9900 . ?
C54 C55 1.522(9) . ?
C54 H91 0.9900 . ?
C54 H92 0.9900 . ?
C55 C56 1.550(10) . ?
C55 H93 0.9900 . ?
C55 H94 0.9900 . ?
C56 H95 0.9800 . ?
C56 H96 0.9800 . ?
C56 H97 0.9800 . ?

loop_
_geom_torsion_atom_site_label_1
_geom_torsion_atom_site_label_2
_geom_torsion_atom_site_label_3
_geom_torsion_atom_site_label_4
_geom_torsion
_geom_torsion_site_symmetry_1
_geom_torsion_site_symmetry_2
_geom_torsion_site_symmetry_3
_geom_torsion_site_symmetry_4
_geom_torsion_publ_flag
C5 C1 C2 C3 0.88(19) . . . . ?
Fe1 C1 C2 C3 59.16(12) . . . . ?
Sn1 C1 C2 C3 -171.09(13) . . . . ?
C5 C1 C2 C11 -175.99(18) . . . . ?
Fe1 C1 C2 C11 -117.71(19) . . . . ?
Sn1 C1 C2 C11 12.0(3) . . . . ?
C5 C1 C2 Fe1 -58.27(12) . . . . ?
Sn1 C1 C2 Fe1 129.75(14) . . . . ?
C1 C2 C3 C4 -0.3(2) . . . . ?
C11 C2 C3 C4 176.82(16) . . . . ?
Fe1 C2 C3 C4 58.93(12) . . . . ?
C1 C2 C3 Fe1 -59.27(12) . . . . ?
C11 C2 C3 Fe1 117.89(17) . . . . ?
C2 C3 C4 C5 -0.4(2) . . . . ?
Fe1 C3 C4 C5 58.70(12) . . . . ?
C2 C3 C4 Fe1 -59.06(12) . . . . ?
C3 C4 C5 C1 0.9(2) . . . . ?
Fe1 C4 C5 C1 60.04(12) . . . . ?
C3 C4 C5 C25 179.91(16) . . . . ?
Fe1 C4 C5 C25 -120.97(17) . . . . ?
C3 C4 C5 Fe1 -59.12(12) . . . . ?
C2 C1 C5 C4 -1.10(19) . . . . ?
Fe1 C1 C5 C4 -59.92(12) . . . . ?
Sn1 C1 C5 C4 171.18(12) . . . . ?
C2 C1 C5 C25 179.94(16) . . . . ?
Fe1 C1 C5 C25 121.13(18) . . . . ?
Sn1 C1 C5 C25 -7.8(3) . . . . ?
C2 C1 C5 Fe1 58.82(12) . . . . ?
Sn1 C1 C5 Fe1 -128.90(13) . . . . ?
C10 C6 C7 C8 -0.2(2) . . . . ?
Fe1 C6 C7 C8 -59.96(15) . . . . ?
C10 C6 C7 Fe1 59.79(14) . . . . ?
C6 C7 C8 C9 0.0(2) . . . . ?
Fe1 C7 C8 C9 -59.82(14) . . . . ?
C6 C7 C8 Fe1 59.79(15) . . . . ?
C7 C8 C9 C10 0.2(2) . . . . ?
Fe1 C8 C9 C10 -59.30(14) . . . . ?
C7 C8 C9 Fe1 59.52(14) . . . . ?
C7 C6 C10 C9 0.3(2) . . . . ?
Fe1 C6 C10 C9 59.79(14) . . . . ?
C7 C6 C10 Fe1 -59.48(15) . . . . ?
C8 C9 C10 C6 -0.3(2) . . . . ?
Fe1 C9 C10 C6 -59.54(14) . . . . ?
C8 C9 C10 Fe1 59.21(14) . . . . ?
C3 C2 C11 C12 -148.69(18) . . . . ?
C1 C2 C11 C12 27.8(3) . . . . ?
Fe1 C2 C11 C12 -63.0(2) . . . . ?
C3 C2 C11 C16 26.5(3) . . . . ?
C1 C2 C11 C16 -157.07(18) . . . . ?
Fe1 C2 C11 C16 112.10(18) . . . . ?
C16 C11 C12 C13 0.1(3) . . . . ?
C2 C11 C12 C13 175.27(17) . . . . ?
C11 C12 C13 C14 -0.6(3) . . . . ?
C11 C12 C13 C17 178.21(17) . . . . ?
C12 C13 C14 C15 -0.4(3) . . . . ?
C17 C13 C14 C15 -179.21(17) . . . . ?
C13 C14 C15 C16 1.8(3) . . . . ?
C13 C14 C15 C21 -174.99(18) . . . . ?
C14 C15 C16 C11 -2.3(3) . . . . ?
C21 C15 C16 C11 174.46(18) . . . . ?
C12 C11 C16 C15 1.4(3) . . . . ?
C2 C11 C16 C15 -173.96(17) . . . . ?
C12 C13 C17 C18 20.2(2) . . . . ?
C14 C13 C17 C18 -160.98(18) . . . . ?
C12 C13 C17 C19 140.96(18) . . . . ?
C14 C13 C17 C19 -40.2(2) . . . . ?
C12 C13 C17 C20 -99.6(2) . . . . ?
C14 C13 C17 C20 79.2(2) . . . . ?
C14 C15 C21 C42 122.4(5) . . . . ?
C16 C15 C21 C42 -54.2(6) . . . . ?
C14 C15 C21 C23 -52.1(4) . . . . ?
C16 C15 C21 C23 131.3(3) . . . . ?
C14 C15 C21 C44 -9.6(9) . . . . ?
C16 C15 C21 C44 173.8(9) . . . . ?
C14 C15 C21 C24 -178.7(2) . . . . ?
C16 C15 C21 C24 4.6(3) . . . . ?
C14 C15 C21 C22 66.3(3) . . . . ?
C16 C15 C21 C22 -110.3(3) . . . . ?
C14 C15 C21 C43 -124.5(5) . . . . ?
C16 C15 C21 C43 58.9(5) . . . . ?
C4 C5 C25 C30 -47.1(2) . . . . ?
C1 C5 C25 C30 131.69(19) . . . . ?
Fe1 C5 C25 C30 -136.36(15) . . . . ?
C4 C5 C25 C26 133.3(2) . . . . ?
C1 C5 C25 C26 -47.9(3) . . . . ?
Fe1 C5 C25 C26 44.1(2) . . . . ?
C30 C25 C26 C27 -1.8(3) . . . . ?
C5 C25 C26 C27 177.76(18) . . . . ?
C25 C26 C27 C28 0.4(3) . . . . ?
C25 C26 C27 C31 -178.8(2) . . . . ?
C26 C27 C28 C29 0.9(3) . . . . ?
C31 C27 C28 C29 -180.0(2) . . . . ?
C27 C28 C29 C30 -0.7(3) . . . . ?
C27 C28 C29 C35 -177.9(2) . . . . ?
C26 C25 C30 C29 2.0(3) . . . . ?
C5 C25 C30 C29 -177.57(17) . . . . ?
C28 C29 C30 C25 -0.8(3) . . . . ?
C35 C29 C30 C25 176.38(18) . . . . ?
C26 C27 C31 C39 173.1(17) . . . . ?
C28 C27 C31 C39 -6.0(17) . . . . ?
C26 C27 C31 C32 -6.0(3) . . . . ?
C28 C27 C31 C32 174.9(2) . . . . ?
C26 C27 C31 C34 -126.5(3) . . . . ?
C28 C27 C31 C34 54.4(3) . . . . ?
C26 C27 C31 C33 114.2(2) . . . . ?
C28 C27 C31 C33 -64.9(3) . . . . ?
C26 C27 C31 C41 43.6(16) . . . . ?
C28 C27 C31 C41 -135.5(16) . . . . ?
C26 C27 C31 C40 -67.8(10) . . . . ?
C28 C27 C31 C40 113.1(10) . . . . ?
C28 C29 C35 C38 -54.0(3) . . . . ?
C30 C29 C35 C38 128.9(2) . . . . ?
C28 C29 C35 C36 -174.6(2) . . . . ?
C30 C29 C35 C36 8.3(3) . . . . ?
C28 C29 C35 C37 66.0(3) . . . . ?
C30 C29 C35 C37 -111.1(2) . . . . ?
C45 C46 C47 C48 -131.7(19) . . . . ?
C46 C47 C48 C49 52.1(19) . . . . ?
C47 C48 C49 C50 -73(2) . . . . ?
C51 C52 C53 C54 -100(2) . . . . ?
C52 C53 C54 C55 -34(3) . . . . ?
C53 C54 C55 C56 -43(3) . . . . ?
